data_4031509
loop_
_publ_author_name
'Boulahya, K.'
'Amador, U.'
'Hernando, M.'
'Gonzalez-Calbet, J.M.'
'Martinez, J.L.'
'Varela, A.'
'Parras, M.'

_publ_section_title
;
 Structure determination of the alpha=3, beta=6 term of the (A3 B2
 O6)alpha (A3 B3 O9)beta homologous series (A = Ba, B = Rh) by a
 combination of powder X-ray diffraction and electron microscopy
;
_journal_name_full 'European Journal of Inorganic Chemistry'
_journal_page_first 805
_journal_page_last 810
_journal_volume 2002
_journal_year 2002
_chemical_formula_sum 'Ba9 O24 Rh7.918'
_chemical_name_systematic 'Ba9 Rh7.918 O24'
_space_group_IT_number 167
_symmetry_space_group_name_Hall '-R 3 2"c'
_symmetry_space_group_name_H-M 'R -3 c :H'
_cell_angle_alpha 90
_cell_angle_beta 90
_cell_angle_gamma 120
_cell_formula_units_Z 6
_cell_length_a 10.0766
_cell_length_b 10.0766
_cell_length_c 41.571
_cell_volume 3655.520
_citation_journal_id_ASTM EJICFO
_cod_data_source_file Boulahya_EJICFO_2002_1133.cif
_cod_data_source_block Ba9O24Rh7.918
_cod_original_cell_volume 3655.52
_cod_database_code 4031509

loop_
_symmetry_equiv_pos_as_xyz
x,y,z
-y,x-y,z
-x+y,-x,z
y,x,-z+1/2
-x,-x+y,-z+1/2
x-y,-y,-z+1/2
-x,-y,-z
y,-x+y,-z
x-y,x,-z
-y,-x,z-1/2
x,x-y,z-1/2
-x+y,y,z-1/2
x+2/3,y+1/3,z+1/3
-y+2/3,x-y+1/3,z+1/3
-x+y+2/3,-x+1/3,z+1/3
y+2/3,x+1/3,-z+5/6
-x+2/3,-x+y+1/3,-z+5/6
x-y+2/3,-y+1/3,-z+5/6
-x+2/3,-y+1/3,-z+1/3
y+2/3,-x+y+1/3,-z+1/3
x-y+2/3,x+1/3,-z+1/3
-y+2/3,-x+1/3,z-1/6
x+2/3,x-y+1/3,z-1/6
-x+y+2/3,y+1/3,z-1/6
x+1/3,y+2/3,z+2/3
-y+1/3,x-y+2/3,z+2/3
-x+y+1/3,-x+2/3,z+2/3
y+1/3,x+2/3,-z+7/6
-x+1/3,-x+y+2/3,-z+7/6
x-y+1/3,-y+2/3,-z+7/6
-x+1/3,-y+2/3,-z+2/3
y+1/3,-x+y+2/3,-z+2/3
x-y+1/3,x+2/3,-z+2/3
-y+1/3,-x+2/3,z+1/6
x+1/3,x-y+2/3,z+1/6
-x+y+1/3,y+2/3,z+1/6

loop_
_atom_site_label
_atom_site_type_symbol
_atom_site_fract_x
_atom_site_fract_y
_atom_site_fract_z
_atom_site_occupancy
_atom_site_U_iso_or_equiv
O1 O-2 0.171 0.178 0.029 1 0.0
Rh4 Rh+3 0 0 0.0618 0.96 0.0
O4 O-2 0.364 0.517 0.012 1 0.0
Rh2 Rh+3 0 0 0.1826 1 0.0
Rh3 Rh+3 0 0 0.1206 0.999 0.0
Rh5 Rh+3 0 0 0 1 0.0
Ba1 Ba+2 0.3232 -0.007 0.0264 1 0.0
O3 O-2 0.507 0.353 0.245 1 0.0
Ba2 Ba+2 0.351 0 0.25 1 0.0
Rh1 Rh+3 0 0 0.25 1 0.0
O2 O-2 0.682 0.177 0.049 1 0.0
